data_1557092
loop_
_publ_author_name
'Ryan, Austin J.'
'Ziller, Joseph W.'
'Evans, William J.'

_publ_section_title
;
 The importance of the counter-cation in reductive rare-earth metal
 chemistry: 18-crown-6 instead of 2,2,2-cryptand allows isolation of
 [YII(NR2)3]1&#x2212; and ynediolate and enediolate complexes from CO
 reactions
;
_journal_issue 7
_journal_name_full 'Chemical Science'
_journal_page_first 2006
_journal_page_last 2014
_journal_paper_doi 10.1039/C9SC05794C
_journal_volume 11
_journal_year 2020
_chemical_formula_sum 'C42 H102 K N3 O12 Si6 Tm'
_chemical_formula_weight 1217.83
_space_group_crystal_system orthorhombic
_space_group_IT_number 19
_space_group_name_Hall 'P 2ac 2ab'
_space_group_name_H-M_alt 'P 21 21 21'
_atom_sites_solution_hydrogens geom
_atom_sites_solution_primary dual
_atom_sites_solution_secondary difmap
_audit_creation_method SHELXL-2014/7
_audit_update_record
;
2019-08-29 deposited with the CCDC.	2020-01-20 downloaded from the CCDC.
;
_cell_angle_alpha 90
_cell_angle_beta 90
_cell_angle_gamma 90
_cell_formula_units_Z 8
_cell_length_a 21.956(2)
_cell_length_b 22.554(2)
_cell_length_c 25.737(3)
_cell_measurement_reflns_used 9881
_cell_measurement_temperature 133(2)
_cell_measurement_theta_max 21.20
_cell_measurement_theta_min 2.18
_cell_volume 12745(2)
_computing_cell_refinement 'Bruker SAINT 8.34a, 2013'
_computing_data_collection 'Bruker APEX2 2014.11-0, 2014'
_computing_data_reduction 'Bruker SAINT 8.34a, 2013'
_computing_molecular_graphics 'Bruker SHELXTL'
_computing_publication_material 'Bruker SHELXTL'
_computing_structure_refinement 'SHELXL-2014/7 (Sheldrick, 2014)'
_computing_structure_solution 'Bruker SHELXTL 2014/4'
_diffrn_ambient_temperature 133(2)
_diffrn_measured_fraction_theta_full 1.000
_diffrn_measured_fraction_theta_max 0.996
_diffrn_measurement_device_type 'Bruker SMART APEX II CCD'
_diffrn_measurement_method '\f and \w scans'
_diffrn_radiation_type MoK\a
_diffrn_radiation_wavelength 0.71073
_diffrn_reflns_av_R_equivalents 0.1045
_diffrn_reflns_av_unetI/netI 0.0850
_diffrn_reflns_Laue_measured_fraction_full 1.000
_diffrn_reflns_Laue_measured_fraction_max 0.996
_diffrn_reflns_limit_h_max 27
_diffrn_reflns_limit_h_min -27
_diffrn_reflns_limit_k_max 28
_diffrn_reflns_limit_k_min -28
_diffrn_reflns_limit_l_max 32
_diffrn_reflns_limit_l_min -32
_diffrn_reflns_number 139038
_diffrn_reflns_point_group_measured_fraction_full 1.000
_diffrn_reflns_point_group_measured_fraction_max 0.995
_diffrn_reflns_theta_full 25.500
_diffrn_reflns_theta_max 26.481
_diffrn_reflns_theta_min 1.200
_diffrn_source 'fine-focus sealed tube'
_exptl_absorpt_coefficient_mu 1.620
_exptl_absorpt_correction_T_max 0.4296
_exptl_absorpt_correction_T_min 0.3637
_exptl_absorpt_correction_type multi-scan
_exptl_absorpt_process_details 'Bruker SADABS 2014/5'
_exptl_crystal_colour purple
_exptl_crystal_density_diffrn 1.269
_exptl_crystal_density_meas ?
_exptl_crystal_density_method not_measured
_exptl_crystal_description prism
_exptl_crystal_F_000 5144
_exptl_crystal_size_max 0.262
_exptl_crystal_size_mid 0.217
_exptl_crystal_size_min 0.163
_refine_diff_density_max 0.981
_refine_diff_density_min -1.073
_refine_diff_density_rms 0.105
_refine_ls_abs_structure_details
; 
 Flack x determined using 6638 quotients [(I+)-(I-)]/[(I+)+(I-)] 
 (Parsons, Flack and Wagner, Acta Cryst. B69 (2013) 249-259). 
;
_refine_ls_abs_structure_Flack -0.006(3)
_refine_ls_extinction_method none
_refine_ls_goodness_of_fit_ref 1.009
_refine_ls_hydrogen_treatment constr
_refine_ls_matrix_type full
_refine_ls_number_parameters 1042
_refine_ls_number_reflns 26235
_refine_ls_number_restraints 0
_refine_ls_restrained_S_all 1.009
_refine_ls_R_factor_all 0.0941
_refine_ls_R_factor_gt 0.0522
_refine_ls_shift/su_max 0.002
_refine_ls_shift/su_mean 0.000
_refine_ls_structure_factor_coef Fsqd
_refine_ls_weighting_details 'w=1/[\s^2^(Fo^2^)+(0.0364P)^2^+17.0298P] where P=(Fo^2^+2Fc^2^)/3'
_refine_ls_weighting_scheme calc
_refine_ls_wR_factor_gt 0.0910
_refine_ls_wR_factor_ref 0.1048
_reflns_Friedel_coverage 0.858
_reflns_Friedel_fraction_full 1.000
_reflns_Friedel_fraction_max 0.994
_reflns_number_gt 18684
_reflns_number_total 26235
_reflns_threshold_expression 'I > 2\s(I)'
_cod_data_source_file c9sc05794c3.cif
_cod_data_source_block ajr29
_cod_depositor_comments
;
The following automatic conversions were performed:

data item '_exptl_crystal_density_meas' value 'not_measured' was
changed to '?' -- the value is perceived as not measured.

Automatic conversion script
Id: cif_fix_values 7556 2019-12-06 15:28:31Z antanas 

 Adding full bibliography for 1557089--1557101.cif.

 Adding full bibliography for 1557089--1557101.cif.
;
_cod_database_code 1557092
_shelx_shelxl_version_number 2014/7
_shelx_space_group_comment
; 
The symmetry employed for this shelxl refinement is uniquely defined 
by the following loop, which should always be used as a source of 
symmetry information in preference to the above space-group names. 
They are only intended as comments. 
;
_shelx_estimated_absorpt_t_min 0.676
_shelx_estimated_absorpt_t_max 0.778
_exptl_absorpt_special_details
; 
 Reflections not merged 
  139163 Corrected reflections written to file ajr29s.hkl 
 Estimated minimum and maximum transmission:  0.3637  0.4296 
 The ratio of these values is more reliable than their absolute values! 
 Additional spherical absorption correction applied with mu*r =  0.6000 
 Lambda/2 correction factor = 0.00150 
;

loop_
_space_group_symop_operation_xyz
'x, y, z'
'-x+1/2, -y, z+1/2'
'-x, y+1/2, -z+1/2'
'x+1/2, -y+1/2, -z'

loop_
_atom_site_label
_atom_site_type_symbol
_atom_site_fract_x
_atom_site_fract_y
_atom_site_fract_z
_atom_site_U_iso_or_equiv
_atom_site_adp_type
_atom_site_occupancy
_atom_site_site_symmetry_order
_atom_site_calc_flag
_atom_site_refinement_flags_posn
_atom_site_refinement_flags_adp
_atom_site_refinement_flags_occupancy
_atom_site_disorder_assembly
_atom_site_disorder_group
Tm1 Tm 0.20116(2) 0.27763(2) 0.71330(2) 0.03628(11) Uani 1 1 d . . . . .
Si1 Si 0.21060(12) 0.27846(11) 0.57735(9) 0.0293(6) Uani 1 1 d . . . . .
Si2 Si 0.30931(12) 0.21605(11) 0.63884(9) 0.0332(6) Uani 1 1 d . . . . .
Si3 Si 0.05322(12) 0.28645(12) 0.74078(10) 0.0354(6) Uani 1 1 d . . . . .
Si4 Si 0.09289(12) 0.16240(11) 0.71288(10) 0.0325(6) Uani 1 1 d . . . . .
Si5 Si 0.24693(11) 0.31432(11) 0.83821(10) 0.0260(6) Uani 1 1 d . . . . .
Si6 Si 0.28689(12) 0.39774(10) 0.75432(9) 0.0285(6) Uani 1 1 d . . . . .
N1 N 0.2452(3) 0.2559(3) 0.6321(3) 0.0278(17) Uani 1 1 d . . . . .
N2 N 0.1059(3) 0.2348(3) 0.7279(3) 0.0318(18) Uani 1 1 d . . . . .
N3 N 0.2515(3) 0.3363(3) 0.7758(2) 0.0240(16) Uani 1 1 d . . . . .
C1 C 0.1333(4) 0.3091(4) 0.5908(4) 0.044(3) Uani 1 1 d . . . . .
H1A H 0.1077 0.2782 0.6062 0.066 Uiso 1 1 calc R U . . .
H1B H 0.1149 0.3229 0.5583 0.066 Uiso 1 1 calc R U . . .
H1C H 0.1368 0.3424 0.6151 0.066 Uiso 1 1 calc R U . . .
C2 C 0.2510(5) 0.3406(5) 0.5430(4) 0.053(3) Uani 1 1 d . . . . .
H2A H 0.2496 0.3764 0.5645 0.080 Uiso 1 1 calc R U . . .
H2B H 0.2309 0.3485 0.5097 0.080 Uiso 1 1 calc R U . . .
H2C H 0.2935 0.3295 0.5368 0.080 Uiso 1 1 calc R U . . .
C3 C 0.2008(5) 0.2188(4) 0.5272(4) 0.057(3) Uani 1 1 d . . . . .
H3A H 0.2407 0.2079 0.5130 0.086 Uiso 1 1 calc R U . . .
H3B H 0.1746 0.2334 0.4992 0.086 Uiso 1 1 calc R U . . .
H3C H 0.1820 0.1839 0.5433 0.086 Uiso 1 1 calc R U . . .
C4 C 0.3053(6) 0.1414(5) 0.6079(4) 0.064(3) Uani 1 1 d . . . . .
H4A H 0.2723 0.1185 0.6238 0.096 Uiso 1 1 calc R U . . .
H4B H 0.3441 0.1206 0.6131 0.096 Uiso 1 1 calc R U . . .
H4C H 0.2975 0.1458 0.5707 0.096 Uiso 1 1 calc R U . . .
C5 C 0.3791(4) 0.2533(5) 0.6123(4) 0.052(3) Uani 1 1 d . . . . .
H5A H 0.3755 0.2571 0.5745 0.078 Uiso 1 1 calc R U . . .
H5B H 0.4151 0.2295 0.6207 0.078 Uiso 1 1 calc R U . . .
H5C H 0.3832 0.2928 0.6279 0.078 Uiso 1 1 calc R U . . .
C6 C 0.3256(4) 0.2033(4) 0.7097(4) 0.044(2) Uani 1 1 d . . . . .
H6A H 0.3270 0.2415 0.7279 0.066 Uiso 1 1 calc R U . . .
H6B H 0.3649 0.1831 0.7135 0.066 Uiso 1 1 calc R U . . .
H6C H 0.2933 0.1787 0.7248 0.066 Uiso 1 1 calc R U . . .
C7 C -0.0171(4) 0.2837(5) 0.6990(4) 0.048(3) Uani 1 1 d . . . . .
H7A H -0.0053 0.2845 0.6623 0.072 Uiso 1 1 calc R U . . .
H7B H -0.0430 0.3180 0.7067 0.072 Uiso 1 1 calc R U . . .
H7C H -0.0396 0.2471 0.7062 0.072 Uiso 1 1 calc R U . . .
C8 C 0.0877(5) 0.3626(4) 0.7299(4) 0.045(3) Uani 1 1 d . . . . .
H8A H 0.1244 0.3668 0.7513 0.067 Uiso 1 1 calc R U . . .
H8B H 0.0580 0.3931 0.7398 0.067 Uiso 1 1 calc R U . . .
H8C H 0.0984 0.3672 0.6932 0.067 Uiso 1 1 calc R U . . .
C9 C 0.0266(5) 0.2862(5) 0.8096(4) 0.049(3) Uani 1 1 d . . . . .
H9A H 0.0062 0.2486 0.8171 0.073 Uiso 1 1 calc R U . . .
H9B H -0.0021 0.3190 0.8150 0.073 Uiso 1 1 calc R U . . .
H9C H 0.0616 0.2911 0.8328 0.073 Uiso 1 1 calc R U . . .
C10 C 0.0279(5) 0.1277(5) 0.7502(4) 0.050(3) Uani 1 1 d . . . . .
H10A H 0.0343 0.1337 0.7875 0.075 Uiso 1 1 calc R U . . .
H10B H 0.0263 0.0851 0.7427 0.075 Uiso 1 1 calc R U . . .
H10C H -0.0105 0.1462 0.7397 0.075 Uiso 1 1 calc R U . . .
C11 C 0.0766(5) 0.1505(4) 0.6421(4) 0.053(3) Uani 1 1 d . . . . .
H11A H 0.0435 0.1769 0.6311 0.080 Uiso 1 1 calc R U . . .
H11B H 0.0644 0.1092 0.6363 0.080 Uiso 1 1 calc R U . . .
H11C H 0.1132 0.1592 0.6217 0.080 Uiso 1 1 calc R U . . .
C12 C 0.1627(5) 0.1177(4) 0.7272(4) 0.052(3) Uani 1 1 d . . . . .
H12A H 0.1953 0.1292 0.7033 0.079 Uiso 1 1 calc R U . . .
H12B H 0.1535 0.0755 0.7227 0.079 Uiso 1 1 calc R U . . .
H12C H 0.1757 0.1250 0.7631 0.079 Uiso 1 1 calc R U . . .
C13 C 0.1892(4) 0.3571(4) 0.8771(3) 0.034(2) Uani 1 1 d . . . . .
H13A H 0.2010 0.3990 0.8783 0.051 Uiso 1 1 calc R U . . .
H13B H 0.1874 0.3412 0.9125 0.051 Uiso 1 1 calc R U . . .
H13C H 0.1491 0.3534 0.8607 0.051 Uiso 1 1 calc R U . . .
C14 C 0.2220(4) 0.2343(4) 0.8404(3) 0.033(2) Uani 1 1 d . . . . .
H14A H 0.1824 0.2303 0.8231 0.050 Uiso 1 1 calc R U . . .
H14B H 0.2184 0.2215 0.8766 0.050 Uiso 1 1 calc R U . . .
H14C H 0.2522 0.2097 0.8225 0.050 Uiso 1 1 calc R U . . .
C15 C 0.3197(4) 0.3192(4) 0.8761(4) 0.036(2) Uani 1 1 d . . . . .
H15A H 0.3516 0.2967 0.8582 0.055 Uiso 1 1 calc R U . . .
H15B H 0.3134 0.3026 0.9109 0.055 Uiso 1 1 calc R U . . .
H15C H 0.3321 0.3608 0.8791 0.055 Uiso 1 1 calc R U . . .
C16 C 0.2602(4) 0.4143(4) 0.6870(3) 0.037(2) Uani 1 1 d . . . . .
H16A H 0.2697 0.3806 0.6642 0.055 Uiso 1 1 calc R U . . .
H16B H 0.2809 0.4499 0.6741 0.055 Uiso 1 1 calc R U . . .
H16C H 0.2161 0.4209 0.6872 0.055 Uiso 1 1 calc R U . . .
C17 C 0.3716(4) 0.3899(4) 0.7503(4) 0.035(2) Uani 1 1 d . . . . .
H17A H 0.3880 0.3809 0.7848 0.053 Uiso 1 1 calc R U . . .
H17B H 0.3894 0.4270 0.7376 0.053 Uiso 1 1 calc R U . . .
H17C H 0.3819 0.3576 0.7263 0.053 Uiso 1 1 calc R U . . .
C18 C 0.2725(5) 0.4666(4) 0.7941(4) 0.045(3) Uani 1 1 d . . . . .
H18A H 0.2285 0.4734 0.7968 0.068 Uiso 1 1 calc R U . . .
H18B H 0.2918 0.5007 0.7772 0.068 Uiso 1 1 calc R U . . .
H18C H 0.2897 0.4613 0.8290 0.068 Uiso 1 1 calc R U . . .
Tm2 Tm 0.29480(2) 0.76607(2) 0.70385(2) 0.03848(12) Uani 1 1 d . . . . .
K1 K 0.52181(9) 0.54203(8) 0.56473(8) 0.0302(5) Uani 1 1 d . . . . .
Si7 Si 0.38333(11) 0.64103(10) 0.69925(10) 0.0259(6) Uani 1 1 d . . . . .
Si8 Si 0.44802(11) 0.75609(11) 0.72684(9) 0.0267(6) Uani 1 1 d . . . . .
Si9 Si 0.17138(11) 0.74507(11) 0.62946(10) 0.0283(6) Uani 1 1 d . . . . .
Si10 Si 0.28792(11) 0.76112(10) 0.56801(9) 0.0249(5) Uani 1 1 d . . . . .
Si11 Si 0.23960(12) 0.90125(11) 0.75483(10) 0.0295(6) Uani 1 1 d . . . . .
Si12 Si 0.26224(13) 0.80010(12) 0.82843(10) 0.0345(6) Uani 1 1 d . . . . .
O1 O 0.5539(3) 0.6555(2) 0.5214(2) 0.0289(14) Uani 1 1 d . . . . .
O2 O 0.4443(3) 0.5992(3) 0.4941(2) 0.0337(15) Uani 1 1 d . . . . .
O3 O 0.4109(3) 0.4914(3) 0.5402(2) 0.0295(14) Uani 1 1 d . . . . .
O4 O 0.4590(3) 0.4629(2) 0.6371(2) 0.0318(15) Uani 1 1 d . . . . .
O5 O 0.5720(3) 0.5148(2) 0.6650(2) 0.0279(14) Uani 1 1 d . . . . .
O5AA O 0.6225(9) 0.5178(9) 0.5177(9) 0.034(5) Uiso 0.3333 1 d . . P A 2
O6 O 0.5997(3) 0.6239(2) 0.6199(2) 0.0313(15) Uani 1 1 d . . . . .
O7 O 0.6173(5) 0.5082(5) 0.4945(4) 0.035(3) Uiso 0.6667 1 d . . P A 1
O8 O 0.5668(4) 0.5309(3) 0.3972(3) 0.063(2) Uiso 1 1 d . . . . .
O9 O 0.4593(3) 0.4754(3) 0.3517(3) 0.058(2) Uiso 1 1 d . . . . .
O10 O 0.3753(4) 0.3998(4) 0.4047(3) 0.075(3) Uiso 1 1 d . . . . .
O11 O 0.4568(5) 0.3131(4) 0.4580(4) 0.082(3) Uiso 1 1 d . . . . .
O12 O 0.5462(4) 0.4153(3) 0.5327(3) 0.056(2) Uiso 1 1 d . . . . .
N4 N 0.3868(3) 0.7142(3) 0.7127(3) 0.0268(16) Uani 1 1 d . . . . .
N5 N 0.2465(3) 0.7582(3) 0.6232(3) 0.0245(16) Uani 1 1 d . . . . .
N6 N 0.2610(3) 0.8310(3) 0.7691(3) 0.0295(18) Uani 1 1 d . . . . .
C19 C 0.4272(4) 0.6188(4) 0.6397(4) 0.033(2) Uani 1 1 d . . . . .
H19C H 0.4176 0.5776 0.6308 0.050 Uiso 1 1 calc R U . . .
H19B H 0.4710 0.6225 0.6465 0.050 Uiso 1 1 calc R U . . .
H19A H 0.4159 0.6447 0.6106 0.050 Uiso 1 1 calc R U . . .
C20 C 0.4125(5) 0.5924(4) 0.7527(4) 0.040(2) Uani 1 1 d . . . . .
H20A H 0.4560 0.5998 0.7578 0.060 Uiso 1 1 calc R U . . .
H20B H 0.4062 0.5508 0.7433 0.060 Uiso 1 1 calc R U . . .
H20C H 0.3904 0.6013 0.7849 0.060 Uiso 1 1 calc R U . . .
C21 C 0.3023(4) 0.6184(4) 0.6884(3) 0.034(2) Uani 1 1 d . . . . .
H21A H 0.2784 0.6268 0.7197 0.051 Uiso 1 1 calc R U . . .
H21B H 0.3006 0.5758 0.6808 0.051 Uiso 1 1 calc R U . . .
H21C H 0.2854 0.6406 0.6590 0.051 Uiso 1 1 calc R U . . .
C22 C 0.4803(4) 0.7427(4) 0.7932(4) 0.045(3) Uani 1 1 d . . . . .
H22A H 0.4478 0.7460 0.8191 0.067 Uiso 1 1 calc R U . . .
H22B H 0.5120 0.7721 0.8004 0.067 Uiso 1 1 calc R U . . .
H22C H 0.4980 0.7028 0.7946 0.067 Uiso 1 1 calc R U . . .
C23 C 0.4260(4) 0.8367(4) 0.7234(4) 0.033(2) Uani 1 1 d . . . . .
H23A H 0.4072 0.8449 0.6896 0.050 Uiso 1 1 calc R U . . .
H23B H 0.4624 0.8613 0.7276 0.050 Uiso 1 1 calc R U . . .
H23C H 0.3969 0.8457 0.7512 0.050 Uiso 1 1 calc R U . . .
C24 C 0.5137(4) 0.7491(4) 0.6811(4) 0.045(3) Uani 1 1 d . . . . .
H24A H 0.5294 0.7085 0.6822 0.067 Uiso 1 1 calc R U . . .
H24B H 0.5459 0.7768 0.6915 0.067 Uiso 1 1 calc R U . . .
H24C H 0.5002 0.7584 0.6458 0.067 Uiso 1 1 calc R U . . .
C25 C 0.1540(4) 0.7245(4) 0.6986(4) 0.043(2) Uani 1 1 d . . . . .
H25A H 0.1786 0.6900 0.7086 0.065 Uiso 1 1 calc R U . . .
H25B H 0.1107 0.7147 0.7019 0.065 Uiso 1 1 calc R U . . .
H25C H 0.1637 0.7579 0.7215 0.065 Uiso 1 1 calc R U . . .
C26 C 0.1225(4) 0.8108(5) 0.6144(4) 0.046(3) Uani 1 1 d . . . . .
H26A H 0.1317 0.8429 0.6388 0.069 Uiso 1 1 calc R U . . .
H26B H 0.0795 0.7998 0.6176 0.069 Uiso 1 1 calc R U . . .
H26C H 0.1306 0.8242 0.5788 0.069 Uiso 1 1 calc R U . . .
C27 C 0.1421(5) 0.6829(5) 0.5885(5) 0.064(4) Uani 1 1 d . . . . .
H27A H 0.1491 0.6921 0.5517 0.097 Uiso 1 1 calc R U . . .
H27B H 0.0984 0.6779 0.5946 0.097 Uiso 1 1 calc R U . . .
H27C H 0.1635 0.6463 0.5976 0.097 Uiso 1 1 calc R U . . .
C28 C 0.2537(4) 0.8090(5) 0.5159(4) 0.044(3) Uani 1 1 d . . . . .
H28A H 0.2119 0.7959 0.5088 0.066 Uiso 1 1 calc R U . . .
H28B H 0.2781 0.8057 0.4841 0.066 Uiso 1 1 calc R U . . .
H28C H 0.2532 0.8504 0.5275 0.066 Uiso 1 1 calc R U . . .
C29 C 0.2996(5) 0.6867(4) 0.5368(3) 0.040(2) Uani 1 1 d . . . . .
H29A H 0.3123 0.6579 0.5633 0.060 Uiso 1 1 calc R U . . .
H29B H 0.3313 0.6897 0.5101 0.060 Uiso 1 1 calc R U . . .
H29C H 0.2615 0.6735 0.5208 0.060 Uiso 1 1 calc R U . . .
C30 C 0.3657(4) 0.7910(4) 0.5823(4) 0.036(2) Uani 1 1 d . . . . .
H30A H 0.3623 0.8321 0.5942 0.054 Uiso 1 1 calc R U . . .
H30B H 0.3906 0.7894 0.5508 0.054 Uiso 1 1 calc R U . . .
H30C H 0.3848 0.7670 0.6095 0.054 Uiso 1 1 calc R U . . .
C31 C 0.1555(4) 0.9126(4) 0.7593(4) 0.042(3) Uani 1 1 d . . . . .
H31A H 0.1345 0.8813 0.7398 0.063 Uiso 1 1 calc R U . . .
H31B H 0.1449 0.9514 0.7446 0.063 Uiso 1 1 calc R U . . .
H31C H 0.1429 0.9112 0.7958 0.063 Uiso 1 1 calc R U . . .
C32 C 0.2739(5) 0.9588(4) 0.7984(5) 0.052(3) Uani 1 1 d . . . . .
H32A H 0.2569 0.9548 0.8335 0.078 Uiso 1 1 calc R U . . .
H32B H 0.2645 0.9984 0.7849 0.078 Uiso 1 1 calc R U . . .
H32C H 0.3181 0.9534 0.7998 0.078 Uiso 1 1 calc R U . . .
C33 C 0.2637(5) 0.9194(4) 0.6876(4) 0.046(3) Uani 1 1 d . . . . .
H33A H 0.3082 0.9201 0.6858 0.068 Uiso 1 1 calc R U . . .
H33B H 0.2475 0.9584 0.6779 0.068 Uiso 1 1 calc R U . . .
H33C H 0.2479 0.8893 0.6637 0.068 Uiso 1 1 calc R U . . .
C34 C 0.1956(5) 0.8190(5) 0.8712(4) 0.052(3) Uani 1 1 d . . . . .
H34A H 0.1923 0.8621 0.8745 0.079 Uiso 1 1 calc R U . . .
H34B H 0.2016 0.8014 0.9056 0.079 Uiso 1 1 calc R U . . .
H34C H 0.1582 0.8032 0.8557 0.079 Uiso 1 1 calc R U . . .
C35 C 0.2620(4) 0.7169(4) 0.8206(4) 0.042(3) Uani 1 1 d . . . . .
H35A H 0.2247 0.7046 0.8028 0.063 Uiso 1 1 calc R U . . .
H35B H 0.2637 0.6981 0.8550 0.063 Uiso 1 1 calc R U . . .
H35C H 0.2975 0.7047 0.8002 0.063 Uiso 1 1 calc R U . . .
C36 C 0.3311(5) 0.8186(5) 0.8673(4) 0.055(3) Uani 1 1 d . . . . .
H36A H 0.3675 0.8053 0.8487 0.083 Uiso 1 1 calc R U . . .
H36B H 0.3288 0.7988 0.9011 0.083 Uiso 1 1 calc R U . . .
H36C H 0.3331 0.8616 0.8724 0.083 Uiso 1 1 calc R U . . .
C37 C 0.5889(4) 0.6949(4) 0.5526(4) 0.034(2) Uani 1 1 d . . . . .
H37A H 0.5619 0.7172 0.5764 0.040 Uiso 1 1 calc R U . . .
H37B H 0.6108 0.7236 0.5304 0.040 Uiso 1 1 calc R U . . .
C38 C 0.6334(4) 0.6590(4) 0.5832(4) 0.036(2) Uani 1 1 d . . . . .
H38A H 0.6571 0.6330 0.5597 0.043 Uiso 1 1 calc R U . . .
H38B H 0.6621 0.6855 0.6017 0.043 Uiso 1 1 calc R U . . .
C39 C 0.6371(4) 0.5981(4) 0.6579(4) 0.034(2) Uani 1 1 d . . . . .
H39A H 0.6586 0.6294 0.6778 0.041 Uiso 1 1 calc R U . . .
H39B H 0.6680 0.5724 0.6413 0.041 Uiso 1 1 calc R U . . .
C40 C 0.5981(4) 0.5627(4) 0.6931(3) 0.034(2) Uani 1 1 d . . . . .
H40A H 0.6228 0.5471 0.7223 0.040 Uiso 1 1 calc R U . . .
H40B H 0.5655 0.5880 0.7077 0.040 Uiso 1 1 calc R U . . .
C41 C 0.5388(4) 0.4752(4) 0.6970(4) 0.035(2) Uani 1 1 d . . . . .
H41A H 0.5094 0.4977 0.7184 0.042 Uiso 1 1 calc R U . . .
H41B H 0.5671 0.4542 0.7206 0.042 Uiso 1 1 calc R U . . .
C42 C 0.5057(4) 0.4313(4) 0.6644(4) 0.038(2) Uani 1 1 d . . . . .
H42A H 0.5339 0.4123 0.6394 0.045 Uiso 1 1 calc R U . . .
H42B H 0.4874 0.4001 0.6865 0.045 Uiso 1 1 calc R U . . .
C43 C 0.4181(5) 0.4247(4) 0.6106(4) 0.039(3) Uani 1 1 d . . . . .
H43A H 0.3947 0.4009 0.6360 0.046 Uiso 1 1 calc R U . . .
H43B H 0.4411 0.3972 0.5880 0.046 Uiso 1 1 calc R U . . .
C44 C 0.3759(4) 0.4610(4) 0.5787(4) 0.038(3) Uani 1 1 d . . . . .
H44A H 0.3452 0.4352 0.5618 0.046 Uiso 1 1 calc R U . . .
H44B H 0.3542 0.4899 0.6010 0.046 Uiso 1 1 calc R U . . .
C45 C 0.3734(4) 0.5206(4) 0.5031(4) 0.040(2) Uiso 1 1 d . . . . .
H45A H 0.3455 0.5485 0.5208 0.048 Uiso 1 1 calc R U . . .
H45B H 0.3487 0.4912 0.4838 0.048 Uiso 1 1 calc R U . . .
C46 C 0.4137(5) 0.5538(4) 0.4664(4) 0.040(3) Uani 1 1 d . . . . .
H46B H 0.4437 0.5264 0.4507 0.048 Uiso 1 1 calc R U . . .
H46A H 0.3890 0.5713 0.4381 0.048 Uiso 1 1 calc R U . . .
C47 C 0.4745(5) 0.6403(4) 0.4610(4) 0.039(3) Uani 1 1 d . . . . .
H47A H 0.4444 0.6603 0.4383 0.046 Uiso 1 1 calc R U . . .
H47B H 0.5041 0.6192 0.4386 0.046 Uiso 1 1 calc R U . . .
C48 C 0.5066(4) 0.6850(4) 0.4936(4) 0.037(2) Uani 1 1 d . . . . .
H48A H 0.5241 0.7164 0.4713 0.044 Uiso 1 1 calc R U . . .
H48B H 0.4777 0.7035 0.5182 0.044 Uiso 1 1 calc R U . . .
C49 C 0.4838(6) 0.5287(6) 0.3346(5) 0.078(4) Uiso 1 1 d . . . . .
H49A H 0.4650 0.5621 0.3537 0.093 Uiso 1 1 calc R U . . .
H49B H 0.4754 0.5340 0.2971 0.093 Uiso 1 1 calc R U . . .
C50 C 0.5468(6) 0.5277(6) 0.3434(5) 0.067(4) Uiso 1 1 d . . . . .
H50A H 0.5652 0.5614 0.3244 0.080 Uiso 1 1 calc R U . . .
H50B H 0.5634 0.4909 0.3280 0.080 Uiso 1 1 calc R U . . .
C51 C 0.6269(6) 0.5290(6) 0.4057(5) 0.071(4) Uiso 1 1 d . . . . .
H51A H 0.6472 0.5564 0.3810 0.085 Uiso 1 1 calc R U . . .
H51B H 0.6417 0.4885 0.3980 0.085 Uiso 1 1 calc R U . . .
C52 C 0.6453(6) 0.5449(5) 0.4587(4) 0.062(3) Uiso 1 1 d . . . . .
H52A H 0.6900 0.5414 0.4621 0.074 Uiso 0.6667 1 calc R U P A 1
H52B H 0.6339 0.5866 0.4658 0.074 Uiso 0.6667 1 calc R U P A 1
H52C H 0.6378 0.5881 0.4610 0.074 Uiso 0.3333 1 calc R U P A 2
H52D H 0.6901 0.5403 0.4588 0.074 Uiso 0.3333 1 calc R U P A 2
C53 C 0.6385(6) 0.4487(6) 0.4925(6) 0.032(3) Uiso 0.6667 1 d . . P A 1
H53A H 0.6830 0.4476 0.4985 0.038 Uiso 0.6667 1 calc R U P A 1
H53B H 0.6301 0.4316 0.4578 0.038 Uiso 0.6667 1 calc R U P A 1
C54 C 0.6450(14) 0.4602(13) 0.5313(13) 0.044(8) Uiso 0.3333 1 d . . P A 2
H54B H 0.6786 0.4507 0.5070 0.053 Uiso 0.3333 1 calc R U P A 2
H54A H 0.6631 0.4631 0.5664 0.053 Uiso 0.3333 1 calc R U P A 2
C55 C 0.6080(6) 0.4151(7) 0.5316(6) 0.084(4) Uiso 1 1 d . . . . .
H55A H 0.6214 0.3733 0.5281 0.101 Uiso 0.6667 1 calc R U P A 1
H55B H 0.6226 0.4293 0.5658 0.101 Uiso 0.6667 1 calc R U P A 1
H55C H 0.6205 0.3909 0.5619 0.101 Uiso 0.3333 1 calc R U P A 2
H55D H 0.6190 0.3916 0.5005 0.101 Uiso 0.3333 1 calc R U P A 2
C56 C 0.5300(10) 0.3589(10) 0.5144(9) 0.048(6) Uiso 0.5 1 d . . P B 2
H56A H 0.5173 0.3327 0.5433 0.058 Uiso 0.5 1 calc R U P B 2
H56B H 0.5642 0.3402 0.4955 0.058 Uiso 0.5 1 calc R U P B 2
C57 C 0.5092(10) 0.3970(9) 0.4863(8) 0.048(6) Uiso 0.5 1 d . . P B 1
H57A H 0.4687 0.4161 0.4868 0.058 Uiso 0.5 1 calc R U P B 1
H57B H 0.5303 0.4079 0.4536 0.058 Uiso 0.5 1 calc R U P B 1
C58 C 0.5037(12) 0.3331(11) 0.4911(10) 0.064(7) Uiso 0.5 1 d . . P B 1
H58A H 0.5427 0.3139 0.4814 0.077 Uiso 0.5 1 calc R U P B 1
H58B H 0.4943 0.3224 0.5275 0.077 Uiso 0.5 1 calc R U P B 1
C59 C 0.4761(9) 0.3718(9) 0.4774(8) 0.034(5) Uiso 0.5 1 d . . P B 2
H59A H 0.4425 0.3916 0.4963 0.041 Uiso 0.5 1 calc R U P B 2
H59B H 0.4892 0.3976 0.4484 0.041 Uiso 0.5 1 calc R U P B 2
C60 C 0.4028(8) 0.3173(8) 0.4592(7) 0.119(6) Uiso 1 1 d . . . . .
H60A H 0.3932 0.3429 0.4894 0.143 Uiso 1 1 calc R U . . .
H60B H 0.3871 0.2773 0.4678 0.143 Uiso 1 1 calc R U . . .
C61 C 0.3664(7) 0.3385(7) 0.4173(6) 0.095(5) Uiso 1 1 d . . . . .
H61A H 0.3230 0.3323 0.4261 0.114 Uiso 1 1 calc R U . . .
H61B H 0.3755 0.3145 0.3860 0.114 Uiso 1 1 calc R U . . .
C62 C 0.3755(6) 0.4112(5) 0.3495(5) 0.070(4) Uiso 1 1 d . . . . .
H62A H 0.3337 0.4068 0.3356 0.083 Uiso 1 1 calc R U . . .
H62B H 0.4020 0.3820 0.3318 0.083 Uiso 1 1 calc R U . . .
C63 C 0.3977(6) 0.4712(5) 0.3394(5) 0.067(4) Uiso 1 1 d . . . . .
H63A H 0.3916 0.4811 0.3023 0.081 Uiso 1 1 calc R U . . .
H63B H 0.3743 0.4999 0.3605 0.081 Uiso 1 1 calc R U . . .
K2 K 0.55747(9) 1.03373(8) 0.51259(8) 0.0318(5) Uani 1 1 d . . . . .
O0AA O 0.6381(3) 1.1114(3) 0.5689(2) 0.0328(15) Uani 1 1 d . . . . .
O1AA O 0.4559(3) 1.0852(3) 0.4603(3) 0.0391(17) Uani 1 1 d . . . . .
O2AA O 0.6708(3) 0.9907(3) 0.5532(2) 0.0322(15) Uani 1 1 d . . . . .
O3AA O 0.6434(3) 0.9728(3) 0.4445(2) 0.0331(15) Uani 1 1 d . . . . .
O4AA O 0.5434(3) 0.9182(3) 0.5511(3) 0.0456(18) Uiso 1 1 d . . . . .
O14 O 0.5488(3) 1.0370(3) 0.3988(2) 0.0370(16) Uani 1 1 d . . . . .
O15 O 0.5231(3) 1.0169(3) 0.6170(2) 0.0357(16) Uiso 1 1 d . . . . .
O16 O 0.4025(3) 1.0141(3) 0.5782(3) 0.0393(17) Uiso 1 1 d . . . . .
O17 O 0.2897(4) 0.9715(3) 0.4859(3) 0.060(2) Uiso 1 1 d . . . . .
O18 O 0.5205(3) 1.1478(3) 0.5396(3) 0.0383(17) Uani 1 1 d . . . . .
O19 O 0.4723(4) 0.8315(4) 0.4521(4) 0.087(3) Uiso 1 1 d . . . . .
O34 O 0.3738(5) 0.9280(4) 0.4049(4) 0.087(3) Uiso 1 1 d . . . . .
C64 C 0.6976(4) 0.9466(4) 0.5205(3) 0.034(2) Uani 1 1 d . . . . .
H64A H 0.6725 0.9102 0.5221 0.041 Uiso 1 1 calc R U . . .
H64B H 0.7385 0.9366 0.5341 0.041 Uiso 1 1 calc R U . . .
C65 C 0.7035(4) 0.9651(4) 0.4653(4) 0.038(2) Uani 1 1 d . . . . .
H65A H 0.7265 1.0028 0.4630 0.045 Uiso 1 1 calc R U . . .
H65B H 0.7257 0.9345 0.4452 0.045 Uiso 1 1 calc R U . . .
C66 C 0.6444(5) 0.9895(5) 0.3917(4) 0.051(3) Uani 1 1 d . . . . .
H66A H 0.6680 0.9602 0.3714 0.061 Uiso 1 1 calc R U . . .
H66B H 0.6642 1.0287 0.3880 0.061 Uiso 1 1 calc R U . . .
C67 C 0.5807(5) 0.9925(5) 0.3720(4) 0.047(3) Uani 1 1 d . . . . .
H67A H 0.5809 1.0013 0.3343 0.056 Uiso 1 1 calc R U . . .
H67B H 0.5603 0.9538 0.3772 0.056 Uiso 1 1 calc R U . . .
C68 C 0.4890(4) 1.0463(5) 0.3803(4) 0.041(3) Uani 1 1 d . . . . .
H68A H 0.4635 1.0111 0.3876 0.050 Uiso 1 1 calc R U . . .
H68B H 0.4896 1.0528 0.3423 0.050 Uiso 1 1 calc R U . . .
C69 C 0.4633(5) 1.0991(5) 0.4069(4) 0.045(3) Uani 1 1 d . . . . .
H69A H 0.4911 1.1334 0.4030 0.054 Uiso 1 1 calc R U . . .
H69B H 0.4235 1.1097 0.3914 0.054 Uiso 1 1 calc R U . . .
C70 C 0.4317(5) 1.1342(5) 0.4899(4) 0.048(3) Uani 1 1 d . . . . .
H70A H 0.4109 1.1185 0.5211 0.058 Uiso 1 1 calc R U . . .
H70B H 0.4009 1.1551 0.4686 0.058 Uiso 1 1 calc R U . . .
C71 C 0.4790(5) 1.1776(4) 0.5064(4) 0.043(3) Uani 1 1 d . . . . .
H71A H 0.5007 1.1934 0.4757 0.051 Uiso 1 1 calc R U . . .
H71B H 0.4598 1.2111 0.5250 0.051 Uiso 1 1 calc R U . . .
C72 C 0.5639(5) 1.1870(4) 0.5618(4) 0.042(3) Uani 1 1 d . . . . .
H72A H 0.5428 1.2189 0.5811 0.050 Uiso 1 1 calc R U . . .
H72B H 0.5887 1.2054 0.5341 0.050 Uiso 1 1 calc R U . . .
C73 C 0.6031(4) 1.1534(4) 0.5971(4) 0.037(2) Uani 1 1 d . . . . .
H73A H 0.6306 1.1809 0.6157 0.044 Uiso 1 1 calc R U . . .
H73B H 0.5778 1.1326 0.6232 0.044 Uiso 1 1 calc R U . . .
C74 C 0.6784(4) 1.0789(4) 0.6013(4) 0.036(2) Uani 1 1 d . . . . .
H74A H 0.6550 1.0586 0.6289 0.044 Uiso 1 1 calc R U . . .
H74B H 0.7077 1.1063 0.6180 0.044 Uiso 1 1 calc R U . . .
C75 C 0.7117(4) 1.0348(4) 0.5699(3) 0.035(2) Uani 1 1 d . . . . .
H75A H 0.7304 1.0544 0.5394 0.042 Uiso 1 1 calc R U . . .
H75B H 0.7445 1.0167 0.5909 0.042 Uiso 1 1 calc R U . . .
C76 C 0.5213(5) 0.9108(5) 0.6014(4) 0.056(3) Uiso 1 1 d . . . . .
H76A H 0.5364 0.8729 0.6159 0.067 Uiso 1 1 calc R U . . .
H76B H 0.4763 0.9094 0.6009 0.067 Uiso 1 1 calc R U . . .
C77 C 0.5421(5) 0.9609(4) 0.6344(4) 0.050(3) Uiso 1 1 d . . . . .
H77A H 0.5267 0.9548 0.6702 0.059 Uiso 1 1 calc R U . . .
H77B H 0.5871 0.9604 0.6359 0.059 Uiso 1 1 calc R U . . .
C78 C 0.4718(4) 1.0405(4) 0.6434(4) 0.035(2) Uiso 1 1 d . . . . .
H78A H 0.4676 1.0828 0.6340 0.042 Uiso 1 1 calc R U . . .
H78B H 0.4796 1.0385 0.6812 0.042 Uiso 1 1 calc R U . . .
C79 C 0.4136(4) 1.0105(4) 0.6325(4) 0.036(2) Uiso 1 1 d . . . . .
H79A H 0.4158 0.9684 0.6434 0.043 Uiso 1 1 calc R U . . .
H79B H 0.3801 1.0299 0.6519 0.043 Uiso 1 1 calc R U . . .
C80 C 0.3474(4) 0.9865(4) 0.5624(4) 0.037(2) Uiso 1 1 d . . . . .
H80A H 0.3124 1.0028 0.5821 0.044 Uiso 1 1 calc R U . . .
H80B H 0.3494 0.9432 0.5684 0.044 Uiso 1 1 calc R U . . .
C81 C 0.3409(5) 0.9997(5) 0.5054(4) 0.053(3) Uiso 1 1 d . . . . .
H81A H 0.3372 1.0430 0.5001 0.064 Uiso 1 1 calc R U . . .
H81B H 0.3775 0.9858 0.4866 0.064 Uiso 1 1 calc R U . . .
C82 C 0.2833(6) 0.9770(6) 0.4311(5) 0.076(4) Uiso 1 1 d . . . . .
H82A H 0.2395 0.9799 0.4224 0.091 Uiso 1 1 calc R U . . .
H82B H 0.3033 1.0140 0.4195 0.091 Uiso 1 1 calc R U . . .
C83 C 0.3091(6) 0.9282(6) 0.4038(5) 0.071(4) Uiso 1 1 d . . . . .
H83A H 0.2939 0.8908 0.4192 0.086 Uiso 1 1 calc R U . . .
H83B H 0.2954 0.9295 0.3671 0.086 Uiso 1 1 calc R U . . .
C84 C 0.4001(7) 0.8768(7) 0.3891(6) 0.096(5) Uiso 1 1 d . . . . .
H84A H 0.3746 0.8618 0.3602 0.115 Uiso 0.75 1 calc R U P C 1
H84B H 0.4397 0.8881 0.3736 0.115 Uiso 0.75 1 calc R U P C 1
H84C H 0.4021 0.8808 0.3508 0.115 Uiso 0.25 1 calc R U P D 2
H84D H 0.3686 0.8464 0.3958 0.115 Uiso 0.25 1 calc R U P D 2
C85 C 0.4109(8) 0.8319(8) 0.4185(7) 0.071(5) Uiso 0.75 1 d . . P E 1
H85A H 0.4111 0.7960 0.3963 0.085 Uiso 0.75 1 calc R U P E 1
H85B H 0.3763 0.8278 0.4429 0.085 Uiso 0.75 1 calc R U P E 1
C86 C 0.4650(16) 0.8433(16) 0.4046(14) 0.029(9) Uiso 0.25 1 d . . P E 2
H86A H 0.4677 0.8059 0.3847 0.035 Uiso 0.25 1 calc R U P E 2
H86B H 0.4992 0.8689 0.3932 0.035 Uiso 0.25 1 calc R U P E 2
C87 C 0.4786(7) 0.8818(6) 0.4826(6) 0.085(4) Uiso 1 1 d . . . . .
H87A H 0.4414 0.8884 0.5036 0.102 Uiso 1 1 calc R U . . .
H87B H 0.4856 0.9172 0.4606 0.102 Uiso 1 1 calc R U . . .
C88 C 0.5297(6) 0.8714(6) 0.5155(5) 0.080(4) Uiso 1 1 d . . . . .
H88A H 0.5659 0.8645 0.4934 0.096 Uiso 1 1 calc R U . . .
H88B H 0.5222 0.8347 0.5356 0.096 Uiso 1 1 calc R U . . .

loop_
_atom_site_aniso_label
_atom_site_aniso_U_11
_atom_site_aniso_U_22
_atom_site_aniso_U_33
_atom_site_aniso_U_23
_atom_site_aniso_U_13
_atom_site_aniso_U_12
Tm1 0.0321(2) 0.0473(3) 0.0294(2) -0.01572(19) 0.0075(2) -0.0127(2)
Si1 0.0340(14) 0.0293(13) 0.0246(12) -0.0006(10) 0.0007(11) 0.0034(13)
Si2 0.0382(16) 0.0336(14) 0.0278(13) -0.0019(11) 0.0018(11) 0.0115(12)
Si3 0.0293(14) 0.0407(17) 0.0363(15) -0.0042(13) 0.0046(12) -0.0005(13)
Si4 0.0378(15) 0.0325(14) 0.0272(14) -0.0033(12) -0.0001(13) -0.0064(11)
Si5 0.0274(14) 0.0249(13) 0.0256(14) -0.0015(11) 0.0027(11) 0.0003(11)
Si6 0.0313(15) 0.0274(13) 0.0267(13) -0.0018(10) 0.0032(12) -0.0032(12)
N1 0.032(4) 0.028(4) 0.023(4) -0.007(3) 0.005(3) 0.004(3)
N2 0.028(4) 0.040(5) 0.028(4) -0.001(4) -0.001(3) -0.008(4)
N3 0.025(4) 0.026(4) 0.021(4) -0.005(3) -0.001(3) -0.004(3)
C1 0.045(6) 0.042(6) 0.046(7) 0.002(5) 0.000(5) 0.009(5)
C2 0.050(7) 0.059(7) 0.050(7) 0.024(6) -0.001(6) -0.002(6)
C3 0.071(8) 0.053(7) 0.048(6) -0.014(5) -0.013(6) 0.018(7)
C4 0.086(9) 0.050(7) 0.056(7) -0.007(5) -0.010(7) 0.021(7)
C5 0.037(6) 0.077(8) 0.043(6) 0.020(6) 0.006(5) 0.020(6)
C6 0.048(6) 0.041(6) 0.043(6) 0.005(5) -0.006(5) 0.014(5)
C7 0.044(6) 0.055(7) 0.045(6) 0.004(5) -0.002(5) 0.006(5)
C8 0.044(6) 0.040(6) 0.050(7) -0.010(5) 0.006(5) 0.005(5)
C9 0.039(6) 0.055(7) 0.052(7) -0.007(5) 0.012(5) 0.002(5)
C10 0.052(7) 0.056(7) 0.041(7) -0.001(5) 0.001(5) -0.014(6)
C11 0.085(9) 0.038(6) 0.038(6) -0.009(5) 0.004(6) -0.014(6)
C12 0.066(8) 0.039(6) 0.053(7) -0.006(5) -0.006(6) -0.002(6)
C13 0.030(6) 0.042(6) 0.032(5) -0.002(4) -0.002(4) 0.006(4)
C14 0.048(6) 0.029(5) 0.022(4) 0.000(4) -0.001(4) -0.001(4)
C15 0.040(6) 0.037(6) 0.032(5) -0.005(4) -0.003(4) 0.005(4)
C16 0.039(6) 0.039(6) 0.033(5) 0.005(4) 0.002(4) -0.003(5)
C17 0.034(6) 0.041(6) 0.031(5) -0.008(5) -0.003(4) -0.011(5)
C18 0.061(7) 0.030(5) 0.045(6) -0.010(5) 0.012(6) -0.005(4)
Tm2 0.0354(2) 0.0501(3) 0.0300(2) -0.0125(2) -0.0093(2) 0.0189(2)
K1 0.0287(11) 0.0300(11) 0.0317(12) 0.0074(9) -0.0009(9) -0.0042(9)
Si7 0.0260(13) 0.0216(12) 0.0300(14) 0.0028(11) 0.0018(11) 0.0018(10)
Si8 0.0256(13) 0.0263(13) 0.0283(13) 0.0008(10) 0.0007(10) -0.0019(11)
Si9 0.0237(13) 0.0297(14) 0.0316(14) -0.0023(11) -0.0004(11) 0.0031(11)
Si10 0.0246(13) 0.0260(13) 0.0243(12) 0.0010(10) -0.0031(10) 0.0013(11)
Si11 0.0275(14) 0.0256(14) 0.0355(15) -0.0017(12) 0.0011(12) -0.0007(11)
Si12 0.0354(16) 0.0403(16) 0.0279(15) 0.0048(12) 0.0042(12) 0.0069(13)
O1 0.026(3) 0.029(3) 0.031(4) 0.005(3) 0.002(3) 0.001(3)
O2 0.030(4) 0.036(4) 0.035(4) 0.006(3) 0.002(3) 0.003(3)
O3 0.022(3) 0.034(4) 0.032(4) -0.003(3) 0.002(3) -0.002(3)
O4 0.038(4) 0.022(3) 0.035(4) 0.003(3) 0.004(3) -0.003(3)
O5 0.032(4) 0.026(3) 0.025(3) 0.006(3) 0.000(3) -0.003(3)
O6 0.029(4) 0.026(3) 0.039(4) 0.011(3) -0.002(3) -0.005(3)
N4 0.029(4) 0.025(4) 0.026(4) 0.006(3) 0.008(3) 0.003(3)
N5 0.031(4) 0.019(4) 0.024(4) 0.003(3) -0.002(3) 0.006(3)
N6 0.023(4) 0.038(5) 0.028(4) -0.001(3) 0.002(3) 0.003(3)
C19 0.036(6) 0.029(5) 0.035(6) -0.004(4) 0.002(4) 0.001(4)
C20 0.055(7) 0.033(6) 0.033(6) 0.004(5) -0.004(5) 0.005(5)
C21 0.039(6) 0.019(4) 0.045(5) 0.001(4) 0.006(5) -0.001(4)
C22 0.048(6) 0.051(6) 0.036(6) 0.008(5) -0.019(5) -0.004(5)
C23 0.033(5) 0.031(5) 0.035(6) -0.010(4) 0.003(4) -0.006(4)
C24 0.037(6) 0.031(6) 0.066(7) 0.002(5) 0.011(5) -0.002(5)
C25 0.033(5) 0.050(6) 0.046(6) 0.008(6) 0.004(4) 0.009(5)
C26 0.035(6) 0.060(7) 0.044(7) 0.007(5) 0.002(5) 0.012(5)
C27 0.057(8) 0.057(8) 0.079(9) -0.037(7) 0.005(7) -0.023(6)
C28 0.035(6) 0.064(7) 0.034(6) 0.019(5) -0.004(5) 0.001(5)
C29 0.042(6) 0.048(6) 0.030(5) -0.011(4) 0.004(5) 0.002(6)
C30 0.034(6) 0.038(6) 0.036(6) 0.003(4) 0.002(4) -0.003(5)
C31 0.038(6) 0.042(6) 0.045(6) 0.009(5) -0.006(5) 0.005(5)
C32 0.044(6) 0.038(6) 0.075(8) -0.016(6) -0.004(6) -0.003(5)
C33 0.043(6) 0.037(6) 0.057(7) 0.012(5) 0.003(5) 0.006(5)
C34 0.058(7) 0.052(6) 0.047(6) 0.011(5) 0.016(6) 0.009(6)
C35 0.037(6) 0.044(6) 0.044(6) 0.014(5) 0.004(5) 0.008(5)
C36 0.059(7) 0.074(8) 0.032(6) 0.005(6) -0.010(5) 0.001(6)
C37 0.028(5) 0.032(5) 0.041(6) 0.001(5) 0.007(4) -0.009(4)
C38 0.030(5) 0.035(6) 0.043(6) 0.014(5) 0.002(5) -0.019(4)
C39 0.036(6) 0.030(5) 0.037(6) 0.008(4) -0.003(5) -0.003(4)
C40 0.041(6) 0.028(5) 0.032(5) 0.002(4) -0.006(4) -0.001(4)
C41 0.038(6) 0.035(5) 0.031(6) 0.018(4) 0.004(4) 0.003(4)
C42 0.044(6) 0.028(5) 0.041(6) 0.010(5) 0.006(5) -0.006(5)
C43 0.052(7) 0.027(5) 0.037(6) 0.000(5) 0.010(5) -0.013(5)
C44 0.043(6) 0.040(6) 0.032(6) 0.001(5) 0.013(5) -0.014(5)
C46 0.048(6) 0.042(6) 0.029(5) -0.005(5) -0.019(5) 0.010(5)
C47 0.047(6) 0.029(5) 0.040(6) 0.013(5) 0.004(5) 0.008(5)
C48 0.039(6) 0.034(6) 0.037(6) 0.008(5) 0.003(5) 0.006(5)
K2 0.0365(12) 0.0274(11) 0.0316(11) 0.0017(9) -0.0017(9) 0.0043(9)
O0AA 0.040(4) 0.028(3) 0.030(4) -0.005(3) -0.003(3) 0.007(3)
O1AA 0.040(4) 0.038(4) 0.039(4) 0.006(3) -0.005(3) 0.000(3)
O2AA 0.030(4) 0.029(3) 0.037(4) 0.001(3) -0.001(3) 0.001(3)
O3AA 0.031(4) 0.033(4) 0.036(4) 0.002(3) 0.001(3) 0.004(3)
O14 0.036(4) 0.036(4) 0.038(4) -0.002(3) -0.007(3) 0.008(3)
O18 0.039(4) 0.029(4) 0.047(4) -0.002(3) 0.000(3) 0.008(3)
C64 0.028(5) 0.026(5) 0.048(6) 0.002(4) 0.006(5) 0.000(4)
C65 0.025(5) 0.032(5) 0.056(6) -0.003(4) 0.009(5) 0.003(5)
C66 0.064(8) 0.049(7) 0.040(7) 0.008(5) 0.017(6) 0.014(6)
C67 0.047(7) 0.060(7) 0.033(6) -0.002(5) -0.001(5) 0.007(6)
C68 0.034(6) 0.052(7) 0.039(6) 0.001(5) -0.010(5) -0.002(5)
C69 0.043(7) 0.045(7) 0.048(7) 0.015(5) 0.001(5) 0.017(5)
C70 0.040(6) 0.055(7) 0.051(7) 0.015(6) 0.011(5) 0.016(6)
C71 0.052(7) 0.032(6) 0.043(6) 0.001(5) 0.008(5) 0.016(5)
C72 0.047(6) 0.028(5) 0.051(7) -0.006(5) 0.004(5) 0.004(5)
C73 0.036(6) 0.024(5) 0.051(6) -0.013(5) -0.001(5) 0.003(4)
C74 0.041(6) 0.033(6) 0.034(5) 0.001(4) -0.011(5) 0.003(5)
C75 0.031(6) 0.035(5) 0.038(5) 0.009(4) -0.006(5) -0.004(5)

loop_
_atom_type_symbol
_atom_type_description
_atom_type_scat_dispersion_real
_atom_type_scat_dispersion_imag
_atom_type_scat_source
C C 0.0033 0.0016 'International Tables Vol C Tables 4.2.6.8 and 6.1.1.4'
H H 0.0000 0.0000 'International Tables Vol C Tables 4.2.6.8 and 6.1.1.4'
K K 0.2009 0.2494 'International Tables Vol C Tables 4.2.6.8 and 6.1.1.4'
N N 0.0061 0.0033 'International Tables Vol C Tables 4.2.6.8 and 6.1.1.4'
O O 0.0106 0.0060 'International Tables Vol C Tables 4.2.6.8 and 6.1.1.4'
Si Si 0.0817 0.0704 'International Tables Vol C Tables 4.2.6.8 and 6.1.1.4'
Tm Tm -0.3139 5.2483 'International Tables Vol C Tables 4.2.6.8 and 6.1.1.4'

loop_
_geom_angle_atom_site_label_1
_geom_angle_atom_site_label_2
_geom_angle_atom_site_label_3
_geom_angle
N2 Tm1 N1 115.1(2)
N2 Tm1 N3 122.9(2)
N1 Tm1 N3 122.0(2)
N2 Tm1 Si3 27.96(19)
N1 Tm1 Si3 126.99(18)
N3 Tm1 Si3 106.18(17)
N2 Tm1 Si2 123.70(18)
N1 Tm1 Si2 27.80(17)
N3 Tm1 Si2 106.90(17)
Si3 Tm1 Si2 146.82(7)
N1 Si1 C1 111.6(4)
N1 Si1 C3 114.3(4)
C1 Si1 C3 106.8(5)
N1 Si1 C2 114.0(4)
C1 Si1 C2 103.9(5)
C3 Si1 C2 105.4(5)
N1 Si2 C4 113.6(5)
N1 Si2 C5 114.0(4)
C4 Si2 C5 106.7(5)
N1 Si2 C6 109.9(4)
C4 Si2 C6 106.5(5)
C5 Si2 C6 105.4(5)
N1 Si2 Tm1 40.8(2)
C4 Si2 Tm1 125.8(4)
C5 Si2 Tm1 126.9(4)
C6 Si2 Tm1 69.1(3)
N2 Si3 C9 113.8(4)
N2 Si3 C7 115.4(4)
C9 Si3 C7 106.6(5)
N2 Si3 C8 109.0(4)
C9 Si3 C8 105.5(5)
C7 Si3 C8 105.8(5)
N2 Si3 Tm1 40.8(2)
C9 Si3 Tm1 120.5(3)
C7 Si3 Tm1 132.6(3)
C8 Si3 Tm1 68.5(3)
N2 Si4 C12 109.6(4)
N2 Si4 C11 112.9(4)
C12 Si4 C11 105.7(5)
N2 Si4 C10 114.1(4)
C12 Si4 C10 107.1(5)
C11 Si4 C10 106.9(5)
N3 Si5 C15 115.4(4)
N3 Si5 C13 113.3(4)
C15 Si5 C13 105.5(4)
N3 Si5 C14 109.0(4)
C15 Si5 C14 106.8(4)
C13 Si5 C14 106.2(4)
N3 Si6 C16 108.9(4)
N3 Si6 C17 113.5(4)
C16 Si6 C17 106.2(4)
N3 Si6 C18 115.0(4)
C16 Si6 C18 106.7(5)
C17 Si6 C18 105.9(4)
Si2 N1 Si1 128.8(4)
Si2 N1 Tm1 111.4(3)
Si1 N1 Tm1 119.8(3)
Si3 N2 Si4 126.6(4)
Si3 N2 Tm1 111.2(4)
Si4 N2 Tm1 120.7(4)
Si6 N3 Si5 125.6(4)
Si6 N3 Tm1 117.0(3)
Si5 N3 Tm1 117.3(3)
N5 Tm2 N4 116.0(2)
N5 Tm2 N6 122.6(2)
N4 Tm2 N6 120.9(2)
N5 Tm2 Si9 27.78(17)
N4 Tm2 Si9 132.92(17)
N6 Tm2 Si9 103.96(18)
N5 Tm2 Si12 139.93(17)
N4 Tm2 Si12 101.78(18)
N6 Tm2 Si12 27.33(18)
Si9 Tm2 Si12 113.81(7)
O5AA K1 O3 124.1(5)
O5AA K1 O2 108.3(5)
O3 K1 O2 60.46(18)
O3 K1 O7 113.0(3)
O2 K1 O7 99.1(3)
O5AA K1 O5 92.7(5)
O3 K1 O5 117.05(18)
O2 K1 O5 156.00(19)
O7 K1 O5 103.2(3)
O5AA K1 O1 78.3(5)
O3 K1 O1 119.65(18)
O2 K1 O1 59.26(17)
O7 K1 O1 79.3(2)
O5 K1 O1 116.37(17)
O5AA K1 O6 81.9(5)
O3 K1 O6 153.89(19)
O2 K1 O6 112.55(18)
O7 K1 O6 92.7(3)
O5 K1 O6 57.90(16)
O1 K1 O6 58.47(17)
O5AA K1 O4 125.0(5)
O3 K1 O4 58.49(18)
O2 K1 O4 114.02(18)
O7 K1 O4 125.6(2)
O5 K1 O4 58.56(17)
O1 K1 O4 154.75(18)
O6 K1 O4 110.90(18)
O5AA K1 O12 61.3(5)
O3 K1 O12 72.75(19)
O2 K1 O12 111.4(2)
O7 K1 O12 56.4(3)
O5 K1 O12 88.56(19)
O1 K1 O12 133.7(2)
O6 K1 O12 129.3(2)
O4 K1 O12 71.36(19)
O5AA K1 C19 156.8(5)
O3 K1 C19 78.3(2)
O2 K1 C19 75.9(2)
O7 K1 C19 163.9(3)
O5 K1 C19 80.2(2)
O1 K1 C19 85.1(2)
O6 K1 C19 75.6(2)
O4 K1 C19 69.7(2)
O12 K1 C19 139.7(2)
O5AA K1 C54 23.1(7)
O3 K1 C54 114.9(5)
O2 K1 C54 124.8(6)
O5 K1 C54 78.8(6)
O1 K1 C54 101.0(5)
O6 K1 C54 90.0(6)
O4 K1 C54 101.9(5)
O12 K1 C54 43.4(5)
C19 K1 C54 158.7(6)
O5AA K1 C46 105.0(5)
O3 K1 C46 42.6(2)
O2 K1 C46 23.0(2)
O7 K1 C46 93.5(3)
O5 K1 C46 158.6(2)
O1 K1 C46 79.5(2)
O6 K1 C46 135.4(2)
O4 K1 C46 100.8(2)
O12 K1 C46 89.7(2)
C19 K1 C46 87.5(2)
C54 K1 C46 113.7(6)
N4 Si7 C20 114.0(4)
N4 Si7 C21 109.9(4)
C20 Si7 C21 105.9(4)
N4 Si7 C19 113.8(4)
C20 Si7 C19 105.6(4)
C21 Si7 C19 107.0(4)
N4 Si8 C24 115.6(4)
N4 Si8 C22 114.1(4)
C24 Si8 C22 105.5(5)
N4 Si8 C23 109.1(4)
C24 Si8 C23 104.5(4)
C22 Si8 C23 107.2(4)
N5 Si9 C27 114.5(5)
N5 Si9 C26 113.8(4)
C27 Si9 C26 106.3(5)
N5 Si9 C25 109.5(4)
C27 Si9 C25 106.2(5)
C26 Si9 C25 106.0(4)
N5 Si9 Tm2 40.3(2)
C27 Si9 Tm2 135.0(4)
C26 Si9 Tm2 118.1(4)
C25 Si9 Tm2 70.0(3)
N5 Si10 C30 109.9(4)
N5 Si10 C28 114.1(4)
C30 Si10 C28 107.4(4)
N5 Si10 C29 113.4(4)
C30 Si10 C29 106.3(4)
C28 Si10 C29 105.3(4)
N6 Si11 C33 109.2(4)
N6 Si11 C31 113.0(4)
C33 Si11 C31 108.0(5)
N6 Si11 C32 114.0(4)
C33 Si11 C32 106.9(5)
C31 Si11 C32 105.4(5)
N6 Si12 C36 114.1(4)
N6 Si12 C34 115.2(4)
C36 Si12 C34 105.5(5)
N6 Si12 C35 108.4(4)
C36 Si12 C35 106.4(5)
C34 Si12 C35 106.6(5)
N6 Si12 Tm2 39.9(3)
C36 Si12 Tm2 112.9(4)
C34 Si12 Tm2 140.6(4)
C35 Si12 Tm2 70.9(3)
C37 O1 C48 112.7(7)
C37 O1 K1 117.9(5)
C48 O1 K1 115.5(5)
C46 O2 C47 112.9(7)
C46 O2 K1 106.4(5)
C47 O2 K1 114.0(5)
C45 O3 C44 112.2(7)
C45 O3 K1 118.1(5)
C44 O3 K1 120.9(5)
C43 O4 C42 112.7(7)
C43 O4 K1 111.3(5)
C42 O4 K1 106.1(5)
C41 O5 C40 113.1(7)
C41 O5 K1 117.4(5)
C40 O5 K1 116.7(5)
C54 O5AA C52 116.0(19)
C54 O5AA K1 111.9(17)
C52 O5AA K1 126.2(11)
C39 O6 C38 112.6(7)
C39 O6 K1 115.1(5)
C38 O6 K1 109.5(5)
C52 O7 C53 113.3(11)
C52 O7 K1 125.7(8)
C53 O7 K1 120.9(8)
C51 O8 C50 116.8(10)
C49 O9 C63 111.2(9)
C61 O10 C62 113.2(10)
C60 O11 C58 133.4(16)
C60 O11 C59 101.9(14)
C55 O12 C56 104.0(12)
C55 O12 C57 121.5(12)
C55 O12 K1 100.8(8)
C56 O12 K1 154.7(10)
C57 O12 K1 112.4(9)
Si8 N4 Si7 129.1(4)
Si8 N4 Tm2 115.4(3)
Si7 N4 Tm2 115.4(3)
Si9 N5 Si10 128.0(4)
Si9 N5 Tm2 111.9(3)
Si10 N5 Tm2 120.0(4)
Si12 N6 Si11 126.2(4)
Si12 N6 Tm2 112.7(4)
Si11 N6 Tm2 121.1(4)
O1 C37 C38 108.2(7)
O6 C38 C37 107.9(7)
O6 C39 C40 108.2(7)
O5 C40 C39 109.4(7)
O5 C41 C42 110.1(7)
O4 C42 C41 107.2(7)
O4 C43 C44 109.0(7)
O3 C44 C43 108.2(8)
O3 C45 C46 108.4(8)
O2 C46 C45 108.9(8)
O2 C47 C48 108.9(8)
O1 C48 C47 108.3(7)
O9 C49 C50 108.5(11)
C49 C50 O8 116.8(11)
O8 C51 C52 114.5(11)
O7 C52 C51 110.6(11)
C51 C52 O5AA 131.2(12)
O7 C53 C55 108.8(12)
C55 C54 O5AA 120(2)
C54 C55 O12 128.3(18)
O12 C55 C53 118.8(13)
C54 C55 K1 72.7(15)
O12 C55 K1 57.1(6)
C53 C55 K1 89.5(8)
O12 C56 C59 103.4(16)
C58 C57 O12 104.5(18)
O11 C58 C57 109(2)
O11 C59 C56 105.1(15)
O11 C60 C61 124.4(17)
C60 C61 O10 114.8(14)
O10 C62 C63 110.0(11)
O9 C63 C62 110.3(11)
O18 K2 O4AA 137.5(2)
O18 K2 O15 78.96(19)
O4AA K2 O15 60.49(19)
O18 K2 O1AA 60.9(2)
O4AA K2 O1AA 117.3(2)
O15 K2 O1AA 107.1(2)
O18 K2 O2AA 118.32(19)
O4AA K2 O2AA 69.65(19)
O15 K2 O2AA 80.76(18)
O1AA K2 O2AA 171.22(19)
O18 K2 O0AA 59.45(18)
O4AA K2 O0AA 117.0(2)
O15 K2 O0AA 76.53(18)
O1AA K2 O0AA 118.04(18)
O2AA K2 O0AA 59.32(17)
O18 K2 O3AA 140.61(19)
O4AA K2 O3AA 81.17(19)
O15 K2 O3AA 133.05(18)
O1AA K2 O3AA 114.47(19)
O2AA K2 O3AA 59.91(18)
O0AA K2 O3AA 101.03(18)
O18 K2 O14 101.94(19)
O4AA K2 O14 111.7(2)
O15 K2 O14 159.63(19)
O1AA K2 O14 57.90(18)
O2AA K2 O14 115.37(18)
O0AA K2 O14 121.77(19)
O3AA K2 O14 56.96(17)
C73 O0AA C74 112.5(7)
C73 O0AA K2 109.3(5)
C74 O0AA K2 111.4(5)
C69 O1AA C70 112.5(7)
C69 O1AA K2 117.2(6)
C70 O1AA K2 110.6(6)
C75 O2AA C64 114.2(7)
C75 O2AA K2 115.1(5)
C64 O2AA K2 112.2(5)
C66 O3AA C65 112.1(7)
C66 O3AA K2 117.6(5)
C65 O3AA K2 115.4(5)
C76 O4AA C88 115.7(9)
C76 O4AA K2 118.7(6)
C88 O4AA K2 118.8(7)
C67 O14 C68 113.9(7)
C67 O14 K2 116.0(5)
C68 O14 K2 113.5(5)
C77 O15 C78 114.9(7)
C77 O15 K2 110.3(6)
C78 O15 K2 128.3(5)
C79 O16 C80 113.7(7)
C81 O17 C82 113.5(9)
C71 O18 C72 112.3(7)
C71 O18 K2 118.2(5)
C72 O18 K2 118.7(5)
C86 O19 C87 113(2)
C87 O19 C85 112.7(11)
C84 O34 C83 115.0(11)
O2AA C64 C65 113.7(7)
O3AA C65 C64 108.0(8)
O3AA C66 C67 109.0(8)
O14 C67 C66 109.4(9)
O14 C68 C69 108.5(8)
O1AA C69 C68 108.2(8)
O1AA C70 C71 113.4(8)
O18 C71 C70 108.1(8)
O18 C72 C73 108.8(8)
O0AA C73 C72 110.4(8)
O0AA C74 C75 109.6(7)
O2AA C75 C74 109.2(8)
O4AA C76 C77 109.4(9)
O15 C77 C76 114.2(9)
O15 C78 C79 115.1(8)
O16 C79 C78 108.1(8)
O16 C80 C81 105.9(8)
O17 C81 C80 109.8(9)
C83 C82 O17 112.6(11)
O34 C83 C82 112.9(11)
C85 C84 O34 124.9(16)
O34 C84 C86 133.0(18)
C84 C85 O19 118.5(15)
O19 C86 C84 116(3)
O19 C87 C88 106.3(12)
C87 C88 O4AA 115.1(12)

loop_
_geom_bond_atom_site_label_1
_geom_bond_atom_site_label_2
_geom_bond_distance
Tm1 N2 2.335(7)
Tm1 N1 2.353(7)
Tm1 N3 2.357(6)
Tm1 Si3 3.330(3)
Tm1 Si2 3.353(2)
Si1 N1 1.680(7)
Si1 C1 1.865(10)
Si1 C3 1.877(10)
Si1 C2 1.881(10)
Si2 N1 1.679(7)
Si2 C4 1.864(10)
Si2 C5 1.876(10)
Si2 C6 1.881(10)
Si3 N2 1.675(8)
Si3 C9 1.865(10)
Si3 C7 1.883(10)
Si3 C8 1.897(10)
Si4 N2 1.701(8)
Si4 C12 1.870(11)
Si4 C11 1.877(10)
Si4 C10 1.890(10)
Si5 N3 1.684(7)
Si5 C15 1.875(9)
Si5 C13 1.881(9)
Si5 C14 1.886(9)
Si6 N3 1.683(7)
Si6 C16 1.867(9)
Si6 C17 1.872(9)
Si6 C18 1.886(9)
Tm2 N5 2.338(7)
Tm2 N4 2.346(6)
Tm2 N6 2.348(7)
Tm2 Si9 3.352(3)
Tm2 Si12 3.373(3)
K1 O5AA 2.58(2)
K1 O3 2.763(6)
K1 O2 2.803(6)
K1 O7 2.871(11)
K1 O5 2.873(6)
K1 O1 2.880(6)
K1 O6 2.890(6)
K1 O4 2.925(6)
K1 O12 3.022(8)
K1 C19 3.322(9)
K1 C54 3.39(3)
K1 C46 3.480(9)
Si7 N4 1.687(7)
Si7 C20 1.871(9)
Si7 C21 1.873(9)
Si7 C19 1.879(9)
Si8 N4 1.683(7)
Si8 C24 1.867(9)
Si8 C22 1.873(9)
Si8 C23 1.883(9)
Si9 N5 1.684(7)
Si9 C27 1.868(10)
Si9 C26 1.872(10)
Si9 C25 1.879(9)
Si10 N5 1.688(7)
Si10 C30 1.871(9)
Si10 C28 1.879(9)
Si10 C29 1.879(9)
Si11 N6 1.693(8)
Si11 C33 1.854(10)
Si11 C31 1.868(9)
Si11 C32 1.874(10)
Si12 N6 1.679(7)
Si12 C36 1.859(10)
Si12 C34 1.880(10)
Si12 C35 1.888(10)
O1 C37 1.424(10)
O1 C48 1.425(10)
O2 C46 1.418(11)
O2 C47 1.424(10)
O3 C45 1.422(11)
O3 C44 1.429(10)
O4 C43 1.419(11)
O4 C42 1.432(11)
O5 C41 1.416(10)
O5 C40 1.421(10)
O5AA C54 1.43(3)
O5AA C52 1.71(2)
O6 C39 1.404(10)
O6 C38 1.437(10)
O7 C52 1.384(14)
O7 C53 1.420(16)
O8 C51 1.338(14)
O8 C50 1.454(13)
O9 C49 1.388(14)
O9 C63 1.393(13)
O10 C61 1.432(16)
O10 C62 1.443(14)
O11 C60 1.189(17)
O11 C58 1.41(3)
O11 C59 1.48(2)
O12 C55 1.357(14)
O12 C56 1.40(2)
O12 C57 1.50(2)
C37 C38 1.492(13)
C39 C40 1.482(12)
C41 C42 1.488(13)
C43 C44 1.484(13)
C45 C46 1.494(13)
C47 C48 1.488(13)
C49 C50 1.404(16)
C51 C52 1.468(16)
C53 C55 1.426(18)
C54 C55 1.30(3)
C56 C59 1.54(3)
C57 C58 1.45(3)
C60 C61 1.43(2)
C62 C63 1.462(16)
K2 O18 2.787(6)
K2 O4AA 2.805(7)
K2 O15 2.816(6)
K2 O1AA 2.852(7)
K2 O2AA 2.868(6)
K2 O0AA 2.882(6)
K2 O3AA 2.918(6)
K2 O14 2.937(7)
O0AA C73 1.417(10)
O0AA C74 1.419(10)
O1AA C69 1.420(11)
O1AA C70 1.442(12)
O2AA C75 1.408(10)
O2AA C64 1.430(10)
O3AA C66 1.410(11)
O3AA C65 1.434(11)
O4AA C76 1.391(12)
O4AA C88 1.430(14)
O14 C67 1.405(11)
O14 C68 1.412(10)
O15 C77 1.403(11)
O15 C78 1.419(10)
O16 C79 1.419(11)
O16 C80 1.421(11)
O17 C81 1.385(12)
O17 C82 1.424(14)
O18 C71 1.417(11)
O18 C72 1.418(11)
O19 C86 1.26(3)
O19 C87 1.388(15)
O19 C85 1.600(18)
O34 C84 1.354(16)
O34 C83 1.420(15)
C64 C65 1.488(12)
C66 C67 1.491(14)
C68 C69 1.486(14)
C70 C71 1.489(14)
C72 C73 1.463(13)
C74 C75 1.476(12)
C76 C77 1.486(14)
C78 C79 1.473(12)
C80 C81 1.504(13)
C82 C83 1.423(16)
C84 C85 1.29(2)
C84 C86 1.66(4)
C87 C88 1.425(17)
